data_4506114
loop_
_publ_author_name
'Park, Ji Hye'
'Lee, Woo Ram'
'Ryu, Dae Won'
'Lim, Kwang Soo'
'Jeong, Eun A.'
'Phang, Won Ju'
'Koh, Eui Kwan'
'Hong, Chang Seop'

_publ_section_title
;
 Sulfate-Incorporated Co(II) Coordination Frameworks with Bis-imidazole
 Bridging Ligands Constructed by Covalent and Noncovalent Interactions
;
_journal_issue 5
_journal_name_full 'Crystal Growth &amp; Design'
_journal_page_first 2691
_journal_paper_doi 10.1021/cg300302n
_journal_volume 12
_journal_year 2012
_chemical_formula_sum 'C12 H12 Co N4 O5 S'
_chemical_formula_weight 383.25
_chemical_name_systematic
;
 ?
;
_space_group_IT_number 15
_symmetry_cell_setting monoclinic
_symmetry_space_group_name_Hall '-C 2yc'
_symmetry_space_group_name_H-M 'C 1 2/c 1'
_atom_sites_solution_hydrogens geom
_atom_sites_solution_primary direct
_atom_sites_solution_secondary difmap
_audit_creation_method SHELXL-97
_cell_angle_alpha 90.00
_cell_angle_beta 109.161(5)
_cell_angle_gamma 90.00
_cell_formula_units_Z 8
_cell_length_a 28.835(3)
_cell_length_b 7.3637(7)
_cell_length_c 14.1679(13)
_cell_measurement_reflns_used 2495
_cell_measurement_temperature 298(2)
_cell_measurement_theta_max 26.788
_cell_measurement_theta_min 2.9915
_cell_volume 2841.6(5)
_computing_cell_refinement 'Bruker SMART APEXll'
_computing_data_collection 'Bruker SMART APEXll'
_computing_data_reduction 'Bruker SAINT'
_computing_molecular_graphics WingX
_computing_publication_material WingX
_computing_structure_refinement 'SHELXL-97 (Sheldrick, 1997)'
_computing_structure_solution SHELXTL
_diffrn_ambient_temperature 298(2)
_diffrn_measured_fraction_theta_full 0.995
_diffrn_measured_fraction_theta_max 0.995
_diffrn_measurement_device_type 'CCD area detector'
_diffrn_measurement_method 'omega scan'
_diffrn_radiation_monochromator graphite
_diffrn_radiation_source 'fine-focus sealed tube'
_diffrn_radiation_type MoK\a
_diffrn_radiation_wavelength 0.71073
_diffrn_reflns_av_R_equivalents 0.0520
_diffrn_reflns_av_sigmaI/netI 0.0552
_diffrn_reflns_limit_h_max 35
_diffrn_reflns_limit_h_min -38
_diffrn_reflns_limit_k_max 9
_diffrn_reflns_limit_k_min -9
_diffrn_reflns_limit_l_max 18
_diffrn_reflns_limit_l_min -15
_diffrn_reflns_number 12632
_diffrn_reflns_theta_full 28.31
_diffrn_reflns_theta_max 28.31
_diffrn_reflns_theta_min 1.50
_exptl_absorpt_coefficient_mu 1.387
_exptl_absorpt_correction_T_max 0.9339
_exptl_absorpt_correction_T_min 0.7688
_exptl_absorpt_correction_type multi-scan
_exptl_absorpt_process_details SADABS
_exptl_crystal_colour violet
_exptl_crystal_density_diffrn 1.792
_exptl_crystal_density_method 'not measured'
_exptl_crystal_description block
_exptl_crystal_F_000 1560
_exptl_crystal_size_max 0.20
_exptl_crystal_size_mid 0.07
_exptl_crystal_size_min 0.05
_refine_diff_density_max 0.552
_refine_diff_density_min -0.605
_refine_diff_density_rms 0.160
_refine_ls_extinction_method none
_refine_ls_goodness_of_fit_ref 1.099
_refine_ls_hydrogen_treatment constr
_refine_ls_matrix_type full
_refine_ls_number_parameters 208
_refine_ls_number_reflns 3524
_refine_ls_number_restraints 0
_refine_ls_restrained_S_all 1.099
_refine_ls_R_factor_all 0.0709
_refine_ls_R_factor_gt 0.0460
_refine_ls_shift/su_max 0.001
_refine_ls_shift/su_mean 0.000
_refine_ls_structure_factor_coef Fsqd
_refine_ls_weighting_details 'calc w=1/[\s^2^(Fo^2^)+(0.0709P)^2^+0.0000P] where P=(Fo^2^+2Fc^2^)/3'
_refine_ls_weighting_scheme calc
_refine_ls_wR_factor_gt 0.1191
_refine_ls_wR_factor_ref 0.1404
_reflns_number_gt 2580
_reflns_number_total 3524
_reflns_threshold_expression >2sigma(I)
_cod_data_source_file cg300302n_si_003.cif
_cod_data_source_block c2_c
_cod_depositor_comments
;
The following automatic conversions were performed:

'_symmetry_cell_setting' value 'Monoclinic' changed to 'monoclinic'
according to /home/saulius/struct/CIF-dictionaries/cif_core.dic
dictionary named 'cif_core.dic' version 2.4.1 from
2010-06-29.

'_exptl_absorpt_correction_type' value 'MULTI-SCAN'
changed to 'multi-scan' according to
/home/saulius/struct/CIF-dictionaries/cif_core.dic dictionary named
'cif_core.dic' version 2.4.1 from 2010-06-29.

Automatic conversion script
Id: cif_fix_values 1715 2011-07-08 13:25:40Z adriana 
;
_cod_original_sg_symbol_H-M C2/c
_cod_database_code 4506114

loop_
_symmetry_equiv_pos_as_xyz
'x, y, z'
'-x, y, -z+1/2'
'x+1/2, y+1/2, z'
'-x+1/2, y+1/2, -z+1/2'
'-x, -y, -z'
'x, -y, z-1/2'
'-x+1/2, -y+1/2, -z'
'x+1/2, -y+1/2, z-1/2'

loop_
_atom_site_label
_atom_site_type_symbol
_atom_site_fract_x
_atom_site_fract_y
_atom_site_fract_z
_atom_site_U_iso_or_equiv
_atom_site_adp_type
_atom_site_occupancy
_atom_site_symmetry_multiplicity
_atom_site_calc_flag
_atom_site_refinement_flags
Co1 Co 0.426043(16) 0.62009(7) 0.86076(3) 0.02461(17) Uani 1 1 d .
N1 N 0.39895(10) 0.7251(4) 0.9621(2) 0.0248(6) Uani 1 1 d .
C3 C 0.35283(12) 0.7942(5) 0.9472(3) 0.0277(8) Uani 1 1 d .
H1 H 0.3281 0.8021 0.8856 0.033 Uiso 1 1 calc R
C2 C 0.34862(12) 0.8493(5) 1.0356(2) 0.0227(7) Uani 1 1 d .
N2 N 0.39376(10) 0.8134(4) 1.1057(2) 0.0267(7) Uani 1 1 d .
H2 H 0.4019 0.8345 1.1688 0.032 Uiso 1 1 calc R
C1 C 0.42261(12) 0.7400(5) 1.0590(3) 0.0289(8) Uani 1 1 d .
H3 H 0.4550 0.7043 1.0903 0.035 Uiso 1 1 calc R
C4 C 0.30698(12) 0.9230(5) 1.0615(3) 0.0233(7) Uani 1 1 d .
C9 C 0.26455(11) 0.9764(5) 0.9870(2) 0.0234(7) Uani 1 1 d .
H5 H 0.2633 0.9685 0.9207 0.028 Uiso 1 1 calc R
C8 C 0.22364(12) 1.0418(5) 1.0084(2) 0.0235(7) Uani 1 1 d .
C7 C 0.22683(13) 1.0583(6) 1.1087(3) 0.0330(9) Uani 1 1 d .
H7 H 0.2007 1.1060 1.1253 0.040 Uiso 1 1 calc R
C6 C 0.26868(13) 1.0038(6) 1.1824(3) 0.0388(10) Uani 1 1 d .
H8 H 0.2700 1.0116 1.2488 0.047 Uiso 1 1 calc R
C5 C 0.30873(13) 0.9377(6) 1.1607(3) 0.0325(9) Uani 1 1 d .
H9 H 0.3369 0.9031 1.2121 0.039 Uiso 1 1 calc R
N3 N 0.38166(10) 0.6350(4) 0.7185(2) 0.0259(7) Uani 1 1 d .
C10 C 0.33440(12) 0.5713(5) 0.6727(3) 0.0275(8) Uani 1 1 d .
H10 H 0.3145 0.5223 0.7062 0.033 Uiso 1 1 calc R
C11 C 0.32137(12) 0.5903(5) 0.5730(3) 0.0233(7) Uani 1 1 d .
N4 N 0.36138(10) 0.6681(4) 0.5565(2) 0.0262(7) Uani 1 1 d .
H4 H 0.3635 0.6961 0.4991 0.031 Uiso 1 1 calc R
C12 C 0.39618(12) 0.6928(5) 0.6441(3) 0.0289(8) Uani 1 1 d .
H12 H 0.4267 0.7439 0.6522 0.035 Uiso 1 1 calc R
S1 S 0.42929(3) 0.23858(12) 0.89010(6) 0.0230(2) Uani 1 1 d .
O1 O 0.46379(9) 0.3935(3) 0.8949(2) 0.0346(6) Uani 1 1 d .
O2 O 0.44424(9) 0.1439(4) 0.98554(18) 0.0348(6) Uani 1 1 d .
O3 O 0.43061(9) 0.1154(3) 0.80949(18) 0.0328(6) Uani 1 1 d .
O4 O 0.38006(9) 0.3196(4) 0.86804(18) 0.0321(6) Uani 1 1 d .
O5 O 0.47819(8) 0.7983(3) 0.85643(18) 0.0276(6) Uani 1 1 d .

loop_
_atom_site_aniso_label
_atom_site_aniso_U_11
_atom_site_aniso_U_22
_atom_site_aniso_U_33
_atom_site_aniso_U_23
_atom_site_aniso_U_13
_atom_site_aniso_U_12
Co1 0.0223(3) 0.0279(3) 0.0222(3) -0.0028(2) 0.0053(2) 0.00270(19)
N1 0.0252(15) 0.0260(16) 0.0233(15) -0.0011(13) 0.0080(12) 0.0032(12)
C3 0.0212(17) 0.035(2) 0.0238(18) -0.0053(16) 0.0028(14) 0.0039(15)
C2 0.0193(16) 0.0270(19) 0.0197(16) 0.0020(14) 0.0038(13) 0.0027(14)
N2 0.0263(15) 0.0334(18) 0.0191(15) -0.0028(13) 0.0056(12) 0.0052(13)
C1 0.0224(17) 0.035(2) 0.0271(19) 0.0002(17) 0.0053(15) 0.0060(15)
C4 0.0224(17) 0.0245(19) 0.0226(17) 0.0009(15) 0.0069(14) 0.0009(14)
C9 0.0250(17) 0.027(2) 0.0173(16) -0.0018(15) 0.0064(14) 0.0021(14)
C8 0.0214(16) 0.0261(19) 0.0210(17) -0.0008(15) 0.0043(13) -0.0015(14)
C7 0.0229(18) 0.049(3) 0.0275(19) -0.0039(18) 0.0090(15) 0.0041(16)
C6 0.0271(19) 0.071(3) 0.0169(17) -0.0002(19) 0.0050(15) 0.007(2)
C5 0.0219(18) 0.049(3) 0.0228(18) 0.0046(18) 0.0023(15) 0.0082(16)
N3 0.0222(14) 0.0315(18) 0.0214(15) -0.0015(13) 0.0039(12) 0.0002(12)
C10 0.0206(17) 0.038(2) 0.0226(18) 0.0002(16) 0.0049(14) -0.0071(15)
C11 0.0198(16) 0.0249(19) 0.0252(18) 0.0005(15) 0.0074(14) -0.0009(13)
N4 0.0239(15) 0.0342(18) 0.0207(15) 0.0023(13) 0.0076(12) -0.0053(13)
C12 0.0187(17) 0.036(2) 0.0294(19) 0.0004(17) 0.0045(15) -0.0060(15)
S1 0.0210(4) 0.0254(5) 0.0200(4) -0.0009(4) 0.0032(3) 0.0015(3)
O1 0.0259(13) 0.0264(15) 0.0505(17) 0.0005(13) 0.0110(12) 0.0002(11)
O2 0.0360(15) 0.0407(17) 0.0198(13) 0.0048(12) -0.0014(11) -0.0014(12)
O3 0.0400(15) 0.0322(16) 0.0216(13) -0.0070(11) 0.0039(11) 0.0086(12)
O4 0.0204(12) 0.0467(17) 0.0269(13) 0.0019(12) 0.0044(10) 0.0073(11)
O5 0.0257(13) 0.0263(14) 0.0277(13) -0.0017(11) 0.0047(11) -0.0022(10)

loop_
_atom_type_symbol
_atom_type_description
_atom_type_scat_dispersion_real
_atom_type_scat_dispersion_imag
_atom_type_scat_source
C C 0.0033 0.0016 'International Tables Vol C Tables 4.2.6.8 and 6.1.1.4'
H H 0.0000 0.0000 'International Tables Vol C Tables 4.2.6.8 and 6.1.1.4'
N N 0.0061 0.0033 'International Tables Vol C Tables 4.2.6.8 and 6.1.1.4'
O O 0.0106 0.0060 'International Tables Vol C Tables 4.2.6.8 and 6.1.1.4'
S S 0.1246 0.1234 'International Tables Vol C Tables 4.2.6.8 and 6.1.1.4'
Co Co 0.3494 0.9721 'International Tables Vol C Tables 4.2.6.8 and 6.1.1.4'

loop_
_geom_angle_atom_site_label_1
_geom_angle_atom_site_label_2
_geom_angle_atom_site_label_3
_geom_angle
_geom_angle_site_symmetry_3
O1 Co1 N1 117.82(12) .
O1 Co1 N3 114.43(12) .
N1 Co1 N3 115.43(12) .
O1 Co1 O5 101.69(10) .
N1 Co1 O5 103.96(11) .
N3 Co1 O5 99.82(11) .
C1 N1 C3 105.8(3) .
C1 N1 Co1 125.9(2) .
C3 N1 Co1 128.3(2) .
C2 C3 N1 110.1(3) .
C3 C2 N2 104.9(3) .
C3 C2 C4 131.9(3) .
N2 C2 C4 123.1(3) .
C1 N2 C2 108.3(3) .
N1 C1 N2 110.8(3) .
C9 C4 C5 118.5(3) .
C9 C4 C2 120.2(3) .
C5 C4 C2 121.2(3) .
C4 C9 C8 122.0(3) .
C9 C8 C7 118.2(3) .
C9 C8 C11 120.3(3) 4_556
C7 C8 C11 121.5(3) 4_556
C6 C7 C8 119.8(3) .
C7 C6 C5 121.7(3) .
C6 C5 C4 119.8(3) .
C12 N3 C10 104.8(3) .
C12 N3 Co1 123.6(2) .
C10 N3 Co1 131.1(2) .
C11 C10 N3 110.5(3) .
C10 C11 N4 105.1(3) .
C10 C11 C8 132.0(3) 4_546
N4 C11 C8 122.8(3) 4_546
C12 N4 C11 108.5(3) .
N3 C12 N4 111.1(3) .
O2 S1 O3 110.57(16) .
O2 S1 O4 111.19(15) .
O3 S1 O4 110.71(15) .
O2 S1 O1 109.39(16) .
O3 S1 O1 108.61(16) .
O4 S1 O1 106.24(15) .
S1 O1 Co1 109.23(14) .

loop_
_geom_bond_atom_site_label_1
_geom_bond_atom_site_label_2
_geom_bond_distance
_geom_bond_site_symmetry_2
Co1 O1 1.964(3) .
Co1 N1 2.001(3) .
Co1 N3 2.005(3) .
Co1 O5 2.012(2) .
N1 C1 1.322(5) .
N1 C3 1.374(4) .
C3 C2 1.359(5) .
C2 N2 1.379(4) .
C2 C4 1.470(4) .
N2 C1 1.336(4) .
C4 C9 1.385(5) .
C4 C5 1.394(5) .
C9 C8 1.397(4) .
C8 C7 1.398(5) .
C8 C11 1.469(5) 4_556
C7 C6 1.372(5) .
C6 C5 1.378(5) .
N3 C12 1.325(4) .
N3 C10 1.385(4) .
C10 C11 1.345(5) .
C11 N4 1.375(4) .
C11 C8 1.469(5) 4_546
N4 C12 1.328(4) .
S1 O2 1.455(3) .
S1 O3 1.469(3) .
S1 O4 1.476(2) .
S1 O1 1.500(3) .
